data_7020866
loop_
_publ_author_name
'Zeng, Cheng-Hui'
'Zhao, Fu-Li'
'Yang, Yang-Yi'
'Xie, Ming-Yuan'
'Ding, Xue-Mei'
'Hou, De-Jian'
'Ng, Seik Weng'

_publ_section_title
;
 Unusual method for phenolic hydroxyl bridged lanthanide CPs: Syntheses,
 characterization, one and two photon luminescence.
;
_journal_issue 6
_journal_name_full 'Dalton transactions (Cambridge, England : 2003)'
_journal_page_first 2052
_journal_page_last 2061
_journal_paper_doi 10.1039/c2dt32233a
_journal_volume 42
_journal_year 2013
_chemical_formula_moiety 'C16 H15 Gd O7'
_chemical_formula_sum 'C16 H15 Gd O7'
_chemical_formula_weight 476.53
_chemical_name_systematic
;
?
;
_space_group_IT_number 14
_symmetry_cell_setting monoclinic
_symmetry_space_group_name_Hall '-P 2ybc'
_symmetry_space_group_name_H-M 'P 1 21/c 1'
_atom_sites_solution_hydrogens geom
_atom_sites_solution_primary direct
_atom_sites_solution_secondary difmap
_audit_creation_method SHELXL-97
_cell_angle_alpha 90.00
_cell_angle_beta 91.910(4)
_cell_angle_gamma 90.00
_cell_formula_units_Z 4
_cell_length_a 16.6988(8)
_cell_length_b 8.6735(4)
_cell_length_c 10.8705(5)
_cell_measurement_reflns_used 3745
_cell_measurement_temperature 298(2)
_cell_measurement_theta_max 27.4925
_cell_measurement_theta_min 2.2660
_cell_volume 1573.58(13)
_computing_cell_refinement 'Bruker FRAMBO'
_computing_data_collection 'Bruker FRAMBO'
_computing_data_reduction 'Bruker SAINT'
_computing_molecular_graphics 'Bruker SHELXTL'
_computing_publication_material 'Bruker SHELXTL'
_computing_structure_refinement 'Bruker SHELXTL'
_computing_structure_solution 'Bruker SHELXTL'
_diffrn_ambient_temperature 298(2)
_diffrn_measured_fraction_theta_full 1.000
_diffrn_measured_fraction_theta_max 1.000
_diffrn_measurement_device_type 'multiwire proportional'
_diffrn_measurement_method 'phi and omega scans'
_diffrn_radiation_monochromator graphite
_diffrn_radiation_source 'fine-focus sealed tube'
_diffrn_radiation_type MoK\a
_diffrn_radiation_wavelength 0.71073
_diffrn_reflns_av_R_equivalents 0.1311
_diffrn_reflns_av_sigmaI/netI 0.0975
_diffrn_reflns_limit_h_max 19
_diffrn_reflns_limit_h_min -15
_diffrn_reflns_limit_k_max 10
_diffrn_reflns_limit_k_min -10
_diffrn_reflns_limit_l_max 11
_diffrn_reflns_limit_l_min -12
_diffrn_reflns_number 8224
_diffrn_reflns_theta_full 25.00
_diffrn_reflns_theta_max 25.00
_diffrn_reflns_theta_min 2.44
_diffrn_standards_interval_count 0
_diffrn_standards_interval_time 0
_diffrn_standards_number 0
_exptl_absorpt_coefficient_mu 4.250
_exptl_absorpt_correction_T_max 0.8831
_exptl_absorpt_correction_T_min 0.5681
_exptl_absorpt_correction_type multi-scan
_exptl_absorpt_process_details SADABS
_exptl_crystal_colour colorless
_exptl_crystal_density_diffrn 2.011
_exptl_crystal_density_method 'not measured'
_exptl_crystal_description block
_exptl_crystal_F_000 924
_exptl_crystal_size_max 0.15
_exptl_crystal_size_mid 0.15
_exptl_crystal_size_min 0.03
_refine_diff_density_max 5.917
_refine_diff_density_min -2.464
_refine_diff_density_rms 0.471
_refine_ls_extinction_method none
_refine_ls_goodness_of_fit_ref 1.079
_refine_ls_hydrogen_treatment constr
_refine_ls_matrix_type full
_refine_ls_number_parameters 219
_refine_ls_number_reflns 2775
_refine_ls_number_restraints 0
_refine_ls_restrained_S_all 1.079
_refine_ls_R_factor_all 0.0982
_refine_ls_R_factor_gt 0.0882
_refine_ls_shift/su_max 0.000
_refine_ls_shift/su_mean 0.000
_refine_ls_structure_factor_coef Fsqd
_refine_ls_weighting_details 'calc w=1/[\s^2^(Fo^2^)+(0.1561P)^2^+0.0000P] where P=(Fo^2^+2Fc^2^)/3'
_refine_ls_weighting_scheme calc
_refine_ls_wR_factor_gt 0.2123
_refine_ls_wR_factor_ref 0.2332
_reflns_number_gt 2271
_reflns_number_total 2775
_reflns_threshold_expression >2sigma(I)
_cod_data_source_file c2dt32233a.txt
_cod_data_source_block 4
_cod_depositor_comments
;
The following automatic conversions were performed:

'_symmetry_cell_setting' value 'Monoclinic' changed to 'monoclinic'
according to /home/saulius/struct/CIF-dictionaries/cif_core.dic
dictionary named 'cif_core.dic' version 2.4.2 from 2011-04-26.

Automatic conversion script
Id: cif_fix_values 1891 2012-01-12 08:04:46Z andrius 
;
_cod_original_sg_symbol_H-M 'P 21/c'
_cod_database_code 7020866

loop_
_symmetry_equiv_pos_as_xyz
'x, y, z'
'-x, y+1/2, -z+1/2'
'-x, -y, -z'
'x, -y-1/2, z-1/2'

loop_
_atom_site_label
_atom_site_type_symbol
_atom_site_fract_x
_atom_site_fract_y
_atom_site_fract_z
_atom_site_U_iso_or_equiv
_atom_site_adp_type
_atom_site_occupancy
_atom_site_symmetry_multiplicity
_atom_site_calc_flag
_atom_site_refinement_flags
Gd1 Gd 0.46252(3) 0.56591(6) 0.15752(4) 0.0185(3) Uani 1 1 d .
O1 O 0.5599(5) 0.5468(8) 0.3210(7) 0.0226(17) Uani 1 1 d .
O2 O 0.5388(4) 0.7974(8) 0.2972(8) 0.0256(16) Uani 1 1 d .
O3 O 0.5687(5) 0.9374(6) 0.5264(7) 0.0195(17) Uani 1 1 d .
O4 O 0.3733(4) 0.6653(8) 0.3185(6) 0.0261(16) Uani 1 1 d .
O5 O 0.3198(5) 0.5337(8) 0.1632(6) 0.0238(16) Uani 1 1 d .
O6 O 0.1683(5) 0.4699(9) 0.1475(7) 0.0295(17) Uani 1 1 d .
H6 H 0.2156 0.4485 0.1388 0.044 Uiso 1 1 calc R
O7 O 0.4241(5) 0.7897(8) 0.0519(6) 0.0294(18) Uani 1 1 d .
H7A H 0.4287 0.8865 0.0745 0.044 Uiso 1 1 d R
H7B H 0.4087 0.8027 -0.0250 0.044 Uiso 1 1 d R
C1 C 0.5760(6) 0.6870(11) 0.3504(9) 0.018(2) Uani 1 1 d .
C2 C 0.6385(6) 0.7175(11) 0.4476(8) 0.021(2) Uani 1 1 d .
C3 C 0.6341(6) 0.8441(13) 0.5267(9) 0.026(2) Uani 1 1 d .
C4 C 0.6989(6) 0.8769(13) 0.6046(9) 0.025(2) Uani 1 1 d .
H4 H 0.6952 0.9576 0.6603 0.030 Uiso 1 1 calc R
C5 C 0.7700(7) 0.7921(12) 0.6019(9) 0.027(2) Uani 1 1 d .
C6 C 0.7722(6) 0.6690(12) 0.5256(9) 0.026(2) Uani 1 1 d .
H6A H 0.8187 0.6104 0.5234 0.031 Uiso 1 1 calc R
C7 C 0.7085(6) 0.6288(12) 0.4522(9) 0.024(2) Uani 1 1 d .
H7 H 0.7114 0.5405 0.4040 0.029 Uiso 1 1 calc R
C8 C 0.8436(7) 0.8459(14) 0.6781(11) 0.037(3) Uani 1 1 d .
H8A H 0.8762 0.7583 0.7005 0.056 Uiso 1 1 calc R
H8B H 0.8266 0.8966 0.7513 0.056 Uiso 1 1 calc R
H8C H 0.8742 0.9163 0.6304 0.056 Uiso 1 1 calc R
C9 C 0.3101(7) 0.6120(12) 0.2615(9) 0.023(2) Uani 1 1 d .
C10 C 0.2292(6) 0.6384(11) 0.3047(9) 0.024(2) Uani 1 1 d .
C11 C 0.1615(8) 0.5636(9) 0.2469(10) 0.023(2) Uani 1 1 d .
C12 C 0.0864(8) 0.5838(12) 0.2921(11) 0.032(3) Uani 1 1 d .
H12 H 0.0430 0.5350 0.2529 0.039 Uiso 1 1 calc R
C13 C 0.0732(7) 0.6755(13) 0.3951(10) 0.033(3) Uani 1 1 d .
C14 C 0.1400(7) 0.7457(13) 0.4523(10) 0.030(2) Uani 1 1 d .
H14 H 0.1333 0.8065 0.5216 0.036 Uiso 1 1 calc R
C15 C 0.2154(7) 0.7264(14) 0.4078(9) 0.031(3) Uani 1 1 d .
H15 H 0.2585 0.7740 0.4485 0.037 Uiso 1 1 calc R
C16 C -0.0087(7) 0.6972(13) 0.4413(10) 0.037(3) Uani 1 1 d .
H16A H -0.0068 0.6927 0.5296 0.056 Uiso 1 1 calc R
H16B H -0.0432 0.6172 0.4092 0.056 Uiso 1 1 calc R
H16C H -0.0291 0.7957 0.4150 0.056 Uiso 1 1 calc R

loop_
_atom_site_aniso_label
_atom_site_aniso_U_11
_atom_site_aniso_U_22
_atom_site_aniso_U_33
_atom_site_aniso_U_23
_atom_site_aniso_U_13
_atom_site_aniso_U_12
Gd1 0.0173(5) 0.0192(5) 0.0189(5) -0.00057(15) -0.0025(3) -0.00023(17)
O1 0.026(4) 0.015(4) 0.026(4) -0.007(3) -0.008(3) 0.000(3)
O2 0.014(4) 0.014(3) 0.049(5) 0.003(3) 0.001(3) 0.000(3)
O3 0.014(4) 0.022(4) 0.022(4) -0.004(2) -0.002(3) 0.002(3)
O4 0.022(4) 0.031(4) 0.024(4) -0.001(3) -0.007(3) 0.003(3)
O5 0.029(4) 0.023(3) 0.019(4) -0.004(3) 0.002(3) -0.001(3)
O6 0.025(4) 0.035(4) 0.028(4) -0.002(3) -0.002(3) 0.006(4)
O7 0.043(5) 0.027(4) 0.018(4) -0.003(3) -0.006(3) 0.007(4)
C1 0.010(5) 0.020(5) 0.026(5) -0.003(4) 0.004(4) 0.002(4)
C2 0.018(5) 0.026(5) 0.018(5) 0.011(4) -0.002(4) -0.007(4)
C3 0.019(5) 0.038(6) 0.020(5) 0.005(4) -0.002(4) 0.008(5)
C4 0.022(6) 0.033(6) 0.019(5) 0.003(4) -0.005(4) -0.011(5)
C5 0.025(6) 0.035(6) 0.022(5) 0.010(5) -0.001(4) 0.002(5)
C6 0.019(5) 0.034(6) 0.025(6) 0.004(4) 0.001(4) 0.012(5)
C7 0.024(6) 0.027(5) 0.021(5) -0.001(4) 0.003(4) -0.004(5)
C8 0.038(7) 0.038(7) 0.036(7) 0.006(5) -0.001(5) -0.007(6)
C9 0.031(6) 0.021(5) 0.017(5) 0.004(4) -0.008(4) -0.001(5)
C10 0.027(6) 0.021(5) 0.023(6) 0.005(4) -0.003(4) -0.001(5)
C11 0.033(7) 0.019(6) 0.016(5) 0.006(3) -0.001(5) 0.001(4)
C12 0.033(7) 0.033(6) 0.031(7) 0.007(5) 0.004(5) -0.005(5)
C13 0.031(6) 0.037(6) 0.029(6) -0.004(5) 0.001(5) 0.003(5)
C14 0.028(6) 0.033(6) 0.028(6) -0.002(4) 0.003(5) 0.000(5)
C15 0.028(7) 0.044(7) 0.021(5) -0.003(5) -0.005(5) -0.010(5)
C16 0.040(7) 0.044(7) 0.027(6) -0.006(5) -0.001(5) 0.011(6)

loop_
_atom_type_symbol
_atom_type_description
_atom_type_scat_dispersion_real
_atom_type_scat_dispersion_imag
_atom_type_scat_source
C C 0.0033 0.0016 'International Tables Vol C Tables 4.2.6.8 and 6.1.1.4'
H H 0.0000 0.0000 'International Tables Vol C Tables 4.2.6.8 and 6.1.1.4'
O O 0.0106 0.0060 'International Tables Vol C Tables 4.2.6.8 and 6.1.1.4'
Gd Gd -0.1653 3.9035 'International Tables Vol C Tables 4.2.6.8 and 6.1.1.4'

loop_
_geom_angle_atom_site_label_1
_geom_angle_atom_site_label_2
_geom_angle_atom_site_label_3
_geom_angle
_geom_angle_site_symmetry_1
_geom_angle_site_symmetry_3
O3 Gd1 O3 67.7(3) 4_575 2_645
O3 Gd1 O7 84.9(3) 4_575 .
O3 Gd1 O7 85.7(2) 2_645 .
O3 Gd1 O1 86.6(3) 4_575 .
O3 Gd1 O1 137.4(3) 2_645 .
O7 Gd1 O1 126.6(2) . .
O3 Gd1 O2 97.3(2) 4_575 2_645
O3 Gd1 O2 72.9(3) 2_645 2_645
O7 Gd1 O2 155.6(2) . 2_645
O1 Gd1 O2 77.8(3) . 2_645
O3 Gd1 O5 142.8(2) 4_575 .
O3 Gd1 O5 76.9(3) 2_645 .
O7 Gd1 O5 81.5(3) . .
O1 Gd1 O5 128.9(3) . .
O2 Gd1 O5 82.3(2) 2_645 .
O3 Gd1 O4 157.9(2) 4_575 .
O3 Gd1 O4 130.2(2) 2_645 .
O7 Gd1 O4 84.1(3) . .
O1 Gd1 O4 84.8(3) . .
O2 Gd1 O4 100.6(3) 2_645 .
O5 Gd1 O4 53.5(2) . .
O3 Gd1 O2 90.0(2) 4_575 .
O3 Gd1 O2 153.2(2) 2_645 .
O7 Gd1 O2 77.5(2) . .
O1 Gd1 O2 49.9(2) . .
O2 Gd1 O2 126.65(10) 2_645 .
O5 Gd1 O2 120.2(2) . .
O4 Gd1 O2 69.0(2) . .
O3 Gd1 C9 163.9(3) 4_575 .
O3 Gd1 C9 103.3(3) 2_645 .
O7 Gd1 C9 81.0(3) . .
O1 Gd1 C9 108.1(3) . .
O2 Gd1 C9 92.3(3) 2_645 .
O5 Gd1 C9 26.6(3) . .
O4 Gd1 C9 26.9(3) . .
O2 Gd1 C9 94.6(3) . .
O3 Gd1 C1 87.4(2) 4_575 .
O3 Gd1 C1 153.3(3) 2_645 .
O7 Gd1 C1 102.2(3) . .
O1 Gd1 C1 24.7(2) . .
O2 Gd1 C1 102.1(3) 2_645 .
O5 Gd1 C1 129.3(2) . .
O4 Gd1 C1 76.4(2) . .
O2 Gd1 C1 25.2(2) . .
C9 Gd1 C1 103.1(3) . .
O3 Gd1 Gd1 34.00(17) 4_575 3_665
O3 Gd1 Gd1 33.66(19) 2_645 3_665
O7 Gd1 Gd1 84.36(18) . 3_665
O1 Gd1 Gd1 114.2(2) . 3_665
O2 Gd1 Gd1 84.2(2) 2_645 3_665
O5 Gd1 Gd1 109.86(16) . 3_665
O4 Gd1 Gd1 161.04(15) . 3_665
O2 Gd1 Gd1 122.63(17) . 3_665
C9 Gd1 Gd1 135.6(2) . 3_665
C1 Gd1 Gd1 120.87(18) . 3_665
C1 O1 Gd1 104.6(6) . .
C1 O2 Gd1 130.6(7) . 2_655
C1 O2 Gd1 85.0(5) . .
Gd1 O2 Gd1 143.8(3) 2_655 .
C3 O3 Gd1 128.6(6) . 4_576
C3 O3 Gd1 116.3(6) . 2_655
Gd1 O3 Gd1 112.3(3) 4_576 2_655
C9 O4 Gd1 92.2(6) . .
C9 O5 Gd1 96.4(6) . .
C11 O6 H6 109.5 . .
Gd1 O7 H7A 129.6 . .
Gd1 O7 H7B 130.2 . .
H7A O7 H7B 99.5 . .
O2 C1 O1 120.4(9) . .
O2 C1 C2 120.8(8) . .
O1 C1 C2 118.8(8) . .
O2 C1 Gd1 69.8(5) . .
O1 C1 Gd1 50.7(5) . .
C2 C1 Gd1 169.2(7) . .
C3 C2 C7 118.1(9) . .
C3 C2 C1 121.9(9) . .
C7 C2 C1 119.7(9) . .
O3 C3 C4 119.5(10) . .
O3 C3 C2 121.6(9) . .
C4 C3 C2 118.8(10) . .
C3 C4 C5 121.9(10) . .
C3 C4 H4 119.0 . .
C5 C4 H4 119.0 . .
C6 C5 C4 117.8(9) . .
C6 C5 C8 122.3(10) . .
C4 C5 C8 119.7(10) . .
C7 C6 C5 121.9(10) . .
C7 C6 H6A 119.0 . .
C5 C6 H6A 119.0 . .
C6 C7 C2 121.2(10) . .
C6 C7 H7 119.4 . .
C2 C7 H7 119.4 . .
C5 C8 H8A 109.5 . .
C5 C8 H8B 109.5 . .
H8A C8 H8B 109.5 . .
C5 C8 H8C 109.5 . .
H8A C8 H8C 109.5 . .
H8B C8 H8C 109.5 . .
O5 C9 O4 117.8(10) . .
O5 C9 C10 119.6(9) . .
O4 C9 C10 122.6(9) . .
O5 C9 Gd1 57.0(6) . .
O4 C9 Gd1 60.9(6) . .
C10 C9 Gd1 175.2(7) . .
C15 C10 C11 117.1(10) . .
C15 C10 C9 121.8(9) . .
C11 C10 C9 120.9(9) . .
O6 C11 C12 117.5(10) . .
O6 C11 C10 122.3(11) . .
C12 C11 C10 120.2(10) . .
C11 C12 C13 122.0(12) . .
C11 C12 H12 119.0 . .
C13 C12 H12 119.0 . .
C12 C13 C14 117.4(11) . .
C12 C13 C16 121.0(11) . .
C14 C13 C16 121.6(10) . .
C15 C14 C13 121.1(10) . .
C15 C14 H14 119.4 . .
C13 C14 H14 119.4 . .
C14 C15 C10 122.2(10) . .
C14 C15 H15 118.9 . .
C10 C15 H15 118.9 . .
C13 C16 H16A 109.5 . .
C13 C16 H16B 109.5 . .
H16A C16 H16B 109.5 . .
C13 C16 H16C 109.5 . .
H16A C16 H16C 109.5 . .
H16B C16 H16C 109.5 . .

loop_
_geom_bond_atom_site_label_1
_geom_bond_atom_site_label_2
_geom_bond_distance
_geom_bond_site_symmetry_2
Gd1 O3 2.312(8) 4_575
Gd1 O3 2.332(7) 2_645
Gd1 O7 2.335(7) .
Gd1 O1 2.374(7) .
Gd1 O2 2.381(7) 2_645
Gd1 O5 2.403(8) .
Gd1 O4 2.490(7) .
Gd1 O2 2.798(8) .
Gd1 C9 2.847(12) .
Gd1 C1 2.970(9) .
Gd1 Gd1 3.8583(9) 3_665
O1 C1 1.283(11) .
O2 C1 1.269(12) .
O2 Gd1 2.381(7) 2_655
O3 C3 1.359(13) .
O3 Gd1 2.312(8) 4_576
O3 Gd1 2.332(7) 2_655
O4 C9 1.291(13) .
O5 C9 1.281(13) .
O6 C11 1.359(13) .
O6 H6 0.8200 .
O7 H7A 0.8775 .
O7 H7B 0.8736 .
C1 C2 1.484(13) .
C2 C3 1.398(15) .
C2 C7 1.400(15) .
C3 C4 1.382(14) .
C4 C5 1.397(16) .
C4 H4 0.9300 .
C5 C6 1.354(15) .
C5 C8 1.531(15) .
C6 C7 1.353(14) .
C6 H6A 0.9300 .
C7 H7 0.9300 .
C8 H8A 0.9600 .
C8 H8B 0.9600 .
C8 H8C 0.9600 .
C9 C10 1.464(16) .
C10 C15 1.382(15) .
C10 C11 1.430(15) .
C11 C12 1.373(19) .
C12 C13 1.397(16) .
C12 H12 0.9300 .
C13 C14 1.398(15) .
C13 C16 1.486(17) .
C14 C15 1.373(16) .
C14 H14 0.9300 .
C15 H15 0.9300 .
C16 H16A 0.9600 .
C16 H16B 0.9600 .
C16 H16C 0.9600 .

loop_
_geom_hbond_atom_site_label_D
_geom_hbond_atom_site_label_H
_geom_hbond_atom_site_label_A
_geom_hbond_distance_DH
_geom_hbond_distance_HA
_geom_hbond_distance_DA
_geom_hbond_angle_DHA
_geom_hbond_site_symmetry_A
O6 H6 O5 0.82 1.90 2.590(11) 141.0 .
O7 H7A O1 0.88 1.80 2.633(10) 157.2 2_655
O7 H7B O4 0.87 1.80 2.677(10) 177.5 4_575

loop_
_geom_torsion_atom_site_label_1
_geom_torsion_atom_site_label_2
_geom_torsion_atom_site_label_3
_geom_torsion_atom_site_label_4
_geom_torsion
_geom_torsion_site_symmetry_1
_geom_torsion_site_symmetry_4
O3 Gd1 O1 C1 91.3(6) 4_575 .
O3 Gd1 O1 C1 142.4(6) 2_645 .
O7 Gd1 O1 C1 10.2(8) . .
O2 Gd1 O1 C1 -170.5(7) 2_645 .
O5 Gd1 O1 C1 -101.1(6) . .
O4 Gd1 O1 C1 -68.4(7) . .
O2 Gd1 O1 C1 -1.5(5) . .
C9 Gd1 O1 C1 -82.0(7) . .
Gd1 Gd1 O1 C1 111.7(6) 3_665 .
O3 Gd1 O2 C1 -84.1(6) 4_575 .
O3 Gd1 O2 C1 -116.4(7) 2_645 .
O7 Gd1 O2 C1 -168.9(6) . .
O1 Gd1 O2 C1 1.5(5) . .
O2 Gd1 O2 C1 15.0(5) 2_645 .
O5 Gd1 O2 C1 118.9(6) . .
O4 Gd1 O2 C1 102.8(6) . .
C9 Gd1 O2 C1 111.4(6) . .
Gd1 Gd1 O2 C1 -94.0(6) 3_665 .
O3 Gd1 O2 Gd1 105.0(6) 4_575 2_655
O3 Gd1 O2 Gd1 72.7(8) 2_645 2_655
O7 Gd1 O2 Gd1 20.2(6) . 2_655
O1 Gd1 O2 Gd1 -169.4(8) . 2_655
O2 Gd1 O2 Gd1 -155.9(7) 2_645 2_655
O5 Gd1 O2 Gd1 -52.1(7) . 2_655
O4 Gd1 O2 Gd1 -68.2(6) . 2_655
C9 Gd1 O2 Gd1 -59.5(6) . 2_655
C1 Gd1 O2 Gd1 -170.9(10) . 2_655
Gd1 Gd1 O2 Gd1 95.0(5) 3_665 2_655
O3 Gd1 O4 C9 142.1(7) 4_575 .
O3 Gd1 O4 C9 2.6(7) 2_645 .
O7 Gd1 O4 C9 81.9(6) . .
O1 Gd1 O4 C9 -150.4(6) . .
O2 Gd1 O4 C9 -74.0(6) 2_645 .
O5 Gd1 O4 C9 -2.0(6) . .
O2 Gd1 O4 C9 160.7(6) . .
C1 Gd1 O4 C9 -174.0(6) . .
Gd1 Gd1 O4 C9 29.2(9) 3_665 .
O3 Gd1 O5 C9 -156.7(6) 4_575 .
O3 Gd1 O5 C9 -174.5(6) 2_645 .
O7 Gd1 O5 C9 -86.9(6) . .
O1 Gd1 O5 C9 44.0(7) . .
O2 Gd1 O5 C9 111.4(6) 2_645 .
O4 Gd1 O5 C9 2.0(6) . .
O2 Gd1 O5 C9 -16.8(7) . .
C1 Gd1 O5 C9 12.0(7) . .
Gd1 Gd1 O5 C9 -167.7(6) 3_665 .
Gd1 O2 C1 O1 170.5(7) 2_655 .
Gd1 O2 C1 O1 -2.5(9) . .
Gd1 O2 C1 C2 -9.3(14) 2_655 .
Gd1 O2 C1 C2 177.7(8) . .
Gd1 O2 C1 Gd1 173.0(8) 2_655 .
Gd1 O1 C1 O2 3.0(11) . .
Gd1 O1 C1 C2 -177.2(7) . .
O3 Gd1 C1 O2 95.3(6) 4_575 .
O3 Gd1 C1 O2 116.2(6) 2_645 .
O7 Gd1 C1 O2 11.1(6) . .
O1 Gd1 C1 O2 -177.3(10) . .
O2 Gd1 C1 O2 -167.7(4) 2_645 .
O5 Gd1 C1 O2 -77.8(6) . .
O4 Gd1 C1 O2 -69.6(6) . .
C9 Gd1 C1 O2 -72.4(6) . .
Gd1 Gd1 C1 O2 101.8(5) 3_665 .
O3 Gd1 C1 O1 -87.4(7) 4_575 .
O3 Gd1 C1 O1 -66.5(9) 2_645 .
O7 Gd1 C1 O1 -171.6(7) . .
O2 Gd1 C1 O1 9.5(7) 2_645 .
O5 Gd1 C1 O1 99.4(7) . .
O4 Gd1 C1 O1 107.7(7) . .
O2 Gd1 C1 O1 177.3(10) . .
C9 Gd1 C1 O1 104.9(7) . .
Gd1 Gd1 C1 O1 -80.9(7) 3_665 .
O3 Gd1 C1 C2 -74(4) 4_575 .
O3 Gd1 C1 C2 -53(4) 2_645 .
O7 Gd1 C1 C2 -158(3) . .
O1 Gd1 C1 C2 13(3) . .
O2 Gd1 C1 C2 23(4) 2_645 .
O5 Gd1 C1 C2 113(3) . .
O4 Gd1 C1 C2 121(4) . .
O2 Gd1 C1 C2 -170(4) . .
C9 Gd1 C1 C2 118(4) . .
Gd1 Gd1 C1 C2 -68(4) 3_665 .
O2 C1 C2 C3 32.3(14) . .
O1 C1 C2 C3 -147.5(10) . .
Gd1 C1 C2 C3 -159(3) . .
O2 C1 C2 C7 -140.2(10) . .
O1 C1 C2 C7 40.0(13) . .
Gd1 C1 C2 C7 28(4) . .
Gd1 O3 C3 C4 -83.2(11) 4_576 .
Gd1 O3 C3 C4 117.2(9) 2_655 .
Gd1 O3 C3 C2 98.6(10) 4_576 .
Gd1 O3 C3 C2 -61.0(11) 2_655 .
C7 C2 C3 O3 178.9(9) . .
C1 C2 C3 O3 6.3(15) . .
C7 C2 C3 C4 0.7(14) . .
C1 C2 C3 C4 -171.9(9) . .
O3 C3 C4 C5 -174.9(9) . .
C2 C3 C4 C5 3.3(15) . .
C3 C4 C5 C6 -4.2(15) . .
C3 C4 C5 C8 172.1(10) . .
C4 C5 C6 C7 0.9(15) . .
C8 C5 C6 C7 -175.3(10) . .
C5 C6 C7 C2 3.2(15) . .
C3 C2 C7 C6 -3.9(14) . .
C1 C2 C7 C6 168.9(9) . .
Gd1 O5 C9 O4 -3.5(10) . .
Gd1 O5 C9 C10 176.1(8) . .
Gd1 O4 C9 O5 3.4(10) . .
Gd1 O4 C9 C10 -176.3(9) . .
O3 Gd1 C9 O5 59.5(13) 4_575 .
O3 Gd1 C9 O5 5.5(6) 2_645 .
O7 Gd1 C9 O5 89.0(6) . .
O1 Gd1 C9 O5 -145.3(6) . .
O2 Gd1 C9 O5 -67.4(6) 2_645 .
O4 Gd1 C9 O5 -176.5(10) . .
O2 Gd1 C9 O5 165.5(6) . .
C1 Gd1 C9 O5 -170.5(6) . .
Gd1 Gd1 C9 O5 16.7(8) 3_665 .
O3 Gd1 C9 O4 -124.0(9) 4_575 .
O3 Gd1 C9 O4 -178.0(5) 2_645 .
O7 Gd1 C9 O4 -94.6(6) . .
O1 Gd1 C9 O4 31.1(6) . .
O2 Gd1 C9 O4 109.0(6) 2_645 .
O5 Gd1 C9 O4 176.5(10) . .
O2 Gd1 C9 O4 -18.0(6) . .
C1 Gd1 C9 O4 6.0(6) . .
Gd1 Gd1 C9 O4 -166.9(4) 3_665 .
O3 Gd1 C9 C10 15(10) 4_575 .
O3 Gd1 C9 C10 -39(9) 2_645 .
O7 Gd1 C9 C10 44(9) . .
O1 Gd1 C9 C10 170(9) . .
O2 Gd1 C9 C10 -112(9) 2_645 .
O5 Gd1 C9 C10 -45(9) . .
O4 Gd1 C9 C10 139(9) . .
O2 Gd1 C9 C10 121(9) . .
C1 Gd1 C9 C10 145(9) . .
Gd1 Gd1 C9 C10 -28(9) 3_665 .
O5 C9 C10 C15 -177.8(10) . .
O4 C9 C10 C15 1.8(16) . .
Gd1 C9 C10 C15 -135(9) . .
O5 C9 C10 C11 7.3(15) . .
O4 C9 C10 C11 -173.1(9) . .
Gd1 C9 C10 C11 50(10) . .
C15 C10 C11 O6 -177.6(9) . .
C9 C10 C11 O6 -2.4(14) . .
C15 C10 C11 C12 1.7(14) . .
C9 C10 C11 C12 176.9(9) . .
O6 C11 C12 C13 178.8(9) . .
C10 C11 C12 C13 -0.5(16) . .
C11 C12 C13 C14 -0.7(16) . .
C11 C12 C13 C16 179.2(10) . .
C12 C13 C14 C15 0.7(17) . .
C16 C13 C14 C15 -179.2(11) . .
C13 C14 C15 C10 0.5(18) . .
C11 C10 C15 C14 -1.7(16) . .
C9 C10 C15 C14 -176.8(10) . .
